data_7131016
loop_
_publ_author_name
'Matsuo, Kyohei'
'Okumura, Rina'
'Hayashi, Hironobu'
'Aratani, Naoki'
'Jinnai, Seihou'
'Ie, Yutaka'
'Saeki, Akinori'
'Yamada, Hiroko'

_publ_section_title
;
 Phosphaacene as a structural analogue of thienoacenes for organic
 semiconductors
;
_journal_name_full 'Chemical Communications'
_journal_paper_doi 10.1039/D2CC05122B
_journal_year 2022
_chemical_formula_moiety 'C18 H10 S2'
_chemical_formula_sum 'C18 H10 S2'
_chemical_formula_weight 290.38
_space_group_crystal_system orthorhombic
_space_group_IT_number 29
_space_group_name_Hall 'P 2c -2ac'
_space_group_name_H-M_alt 'P c a 21'
_atom_sites_solution_hydrogens geom
_atom_sites_solution_primary dual
_audit_creation_date 2021-09-27
_audit_creation_method
;
Olex2 1.3
(compiled 2020.11.12 svn.r5f609507 for OlexSys, GUI svn.r6272)
;
_audit_update_record
;
2022-08-05 deposited with the CCDC.	2022-11-10 downloaded from the CCDC.
;
_cell_angle_alpha 90
_cell_angle_beta 90
_cell_angle_gamma 90
_cell_formula_units_Z 4
_cell_length_a 26.5674(11)
_cell_length_b 3.90265(14)
_cell_length_c 12.4158(5)
_cell_measurement_reflns_used 16216
_cell_measurement_temperature 103(2)
_cell_measurement_theta_max 27.5
_cell_measurement_theta_min 2.24
_cell_volume 1287.31(9)
_computing_molecular_graphics 'Olex2 1.3 (Dolomanov et al., 2009)'
_computing_publication_material 'Olex2 1.3 (Dolomanov et al., 2009)'
_computing_structure_refinement 'SHELXL 2018/3 (Sheldrick, 2015)'
_computing_structure_solution 'SHELXT 2018/2 (Sheldrick, 2018)'
_diffrn_ambient_temperature 103.15
_diffrn_detector 'Rigaku curved IP area detector'
_diffrn_detector_area_resol_mean 10.0
_diffrn_detector_type 'Imaging plate area detector'
_diffrn_measured_fraction_theta_full 0.998
_diffrn_measured_fraction_theta_max 0.999
_diffrn_measurement_device 'three-circle diffractometer'
_diffrn_measurement_device_type 'Rigaku VariMax RAPID'
_diffrn_measurement_method '\w scans'
_diffrn_radiation_monochromator 'multi-layer mirror optics'
_diffrn_radiation_probe x-ray
_diffrn_radiation_type MoK\a
_diffrn_radiation_wavelength 0.71075
_diffrn_reflns_av_R_equivalents 0.0906
_diffrn_reflns_av_unetI/netI 0.0524
_diffrn_reflns_Laue_measured_fraction_full 0.998
_diffrn_reflns_Laue_measured_fraction_max 0.999
_diffrn_reflns_limit_h_max 34
_diffrn_reflns_limit_h_min -34
_diffrn_reflns_limit_k_max 4
_diffrn_reflns_limit_k_min -5
_diffrn_reflns_limit_l_max 16
_diffrn_reflns_limit_l_min -16
_diffrn_reflns_number 18872
_diffrn_reflns_point_group_measured_fraction_full 0.997
_diffrn_reflns_point_group_measured_fraction_max 0.997
_diffrn_reflns_theta_full 25.242
_diffrn_reflns_theta_max 27.476
_diffrn_reflns_theta_min 3.067
_diffrn_source 'rotating anode X-ray generator'
_diffrn_source_type 'MicroMax 007'
_exptl_absorpt_coefficient_mu 0.397
_exptl_absorpt_correction_T_max 1.0000
_exptl_absorpt_correction_T_min 0.3662
_exptl_absorpt_correction_type multi-scan
_exptl_absorpt_process_details 'ABSCOR (Rigaku, 1995)'
_exptl_crystal_colour colourless
_exptl_crystal_colour_primary colourless
_exptl_crystal_density_diffrn 1.498
_exptl_crystal_description prism
_exptl_crystal_F_000 600
_exptl_crystal_size_max 0.17
_exptl_crystal_size_mid 0.1
_exptl_crystal_size_min 0.01
_refine_diff_density_max 0.407
_refine_diff_density_min -0.508
_refine_diff_density_rms 0.080
_refine_ls_abs_structure_details
;
 Flack x determined using 1121 quotients [(I+)-(I-)]/[(I+)+(I-)]
 (Parsons, Flack and Wagner, Acta Cryst. B69 (2013) 249-259).
;
_refine_ls_abs_structure_Flack 0.04(4)
_refine_ls_extinction_method none
_refine_ls_goodness_of_fit_ref 1.100
_refine_ls_hydrogen_treatment constr
_refine_ls_matrix_type full
_refine_ls_number_parameters 181
_refine_ls_number_reflns 2917
_refine_ls_number_restraints 1
_refine_ls_restrained_S_all 1.100
_refine_ls_R_factor_all 0.0524
_refine_ls_R_factor_gt 0.0473
_refine_ls_shift/su_max 0.000
_refine_ls_shift/su_mean 0.000
_refine_ls_structure_factor_coef Fsqd
_refine_ls_weighting_details 'w=1/[\s^2^(Fo^2^)+(0.0506P)^2^+0.5709P] where P=(Fo^2^+2Fc^2^)/3'
_refine_ls_weighting_scheme calc
_refine_ls_wR_factor_gt 0.1048
_refine_ls_wR_factor_ref 0.1081
_reflns_Friedel_coverage 0.905
_reflns_Friedel_fraction_full 0.995
_reflns_Friedel_fraction_max 0.994
_reflns_number_gt 2678
_reflns_number_total 2917
_reflns_threshold_expression 'I > 2\s(I)'
_cod_data_source_file d2cc05122b2.cif
_cod_data_source_block shelxl_CCDC1
_cod_original_cell_volume 1287.32(8)
_cod_database_code 7131016
_shelx_shelxl_version_number 2018/3
_shelx_space_group_comment
;
The symmetry employed for this shelxl refinement is uniquely defined
by the following loop, which should always be used as a source of
symmetry information in preference to the above space-group names.
They are only intended as comments.
;
_shelx_estimated_absorpt_t_max 0.996
_shelx_estimated_absorpt_t_min 0.936
_olex2_refinement_description
;
1. Fixed Uiso
 At 1.2 times of:
  All C(H) groups
2.a Aromatic/amide H refined with riding coordinates:
 C4(H4), C7(H7), C1(H1), C5(H5), C10(H10), C6(H6), C16(H16), C15(H15),
 C14(H14), C13(H13)
;
_olex2_submission_special_instructions 'No special instructions were received'

loop_
_space_group_symop_operation_xyz
'x, y, z'
'-x, -y, z+1/2'
'-x+1/2, y, z+1/2'
'x+1/2, -y, z'

loop_
_atom_site_label
_atom_site_type_symbol
_atom_site_fract_x
_atom_site_fract_y
_atom_site_fract_z
_atom_site_U_iso_or_equiv
_atom_site_adp_type
_atom_site_occupancy
_atom_site_site_symmetry_order
_atom_site_calc_flag
_atom_site_refinement_flags_posn
_atom_site_refinement_flags_adp
_atom_site_refinement_flags_occupancy
_atom_site_disorder_assembly
_atom_site_disorder_group
S1 S 0.45396(4) 0.5955(3) 0.69711(8) 0.0216(2) Uani 1 1 d . . . . .
S2 S 0.65952(4) 0.3608(3) 0.63639(8) 0.0236(3) Uani 1 1 d . . . . .
C3 C 0.42378(16) 0.7885(11) 0.5871(3) 0.0211(9) Uani 1 1 d . . . . .
C8 C 0.45734(15) 0.8736(10) 0.5042(3) 0.0194(8) Uani 1 1 d . . . . .
C4 C 0.37220(16) 0.8575(11) 0.5788(4) 0.0243(9) Uani 1 1 d . . . . .
H4 H 0.349773 0.798964 0.635437 0.029 Uiso 1 1 calc R U . . .
C9 C 0.50873(16) 0.7658(11) 0.5277(3) 0.0198(8) Uani 1 1 d . . . . .
C7 C 0.43885(16) 1.0349(11) 0.4117(3) 0.0212(9) Uani 1 1 d . . . . .
H7 H 0.461156 1.096361 0.355072 0.025 Uiso 1 1 calc R U . . .
C1 C 0.55729(16) 0.4831(11) 0.6710(3) 0.0234(9) Uani 1 1 d . . . . .
H1 H 0.559397 0.381763 0.740460 0.028 Uiso 1 1 calc R U . . .
C5 C 0.35479(16) 1.0125(12) 0.4862(4) 0.0244(9) Uani 1 1 d . . . . .
H5 H 0.319838 1.057859 0.478675 0.029 Uiso 1 1 calc R U . . .
C2 C 0.51216(15) 0.6129(10) 0.6308(3) 0.0195(8) Uani 1 1 d . . . . .
C10 C 0.55124(15) 0.7874(11) 0.4629(3) 0.0206(9) Uani 1 1 d . . . . .
H10 H 0.549345 0.892111 0.393906 0.025 Uiso 1 1 calc R U . . .
C6 C 0.38795(16) 1.1044(11) 0.4029(3) 0.0242(9) Uani 1 1 d . . . . .
H6 H 0.375350 1.214882 0.340288 0.029 Uiso 1 1 calc R U . . .
C18 C 0.59914(16) 0.5099(11) 0.6039(4) 0.0217(9) Uani 1 1 d . . . . .
C11 C 0.59667(15) 0.6538(10) 0.5000(3) 0.0194(8) Uani 1 1 d . . . . .
C12 C 0.64503(16) 0.6392(10) 0.4453(4) 0.0211(9) Uani 1 1 d . . . . .
C16 C 0.73157(17) 0.4442(11) 0.4732(4) 0.0281(10) Uani 1 1 d . . . . .
H16 H 0.756576 0.344839 0.518133 0.034 Uiso 1 1 calc R U . . .
C15 C 0.74297(17) 0.5480(11) 0.3697(4) 0.0275(10) Uani 1 1 d . . . . .
H15 H 0.776202 0.518490 0.343039 0.033 Uiso 1 1 calc R U . . .
C17 C 0.68244(16) 0.4889(11) 0.5101(3) 0.0237(9) Uani 1 1 d . . . . .
C14 C 0.70632(17) 0.6957(12) 0.3038(4) 0.0283(10) Uani 1 1 d . . . . .
H14 H 0.714799 0.764465 0.232684 0.034 Uiso 1 1 calc R U . . .
C13 C 0.65769(16) 0.7427(12) 0.3413(4) 0.0237(9) Uani 1 1 d . . . . .
H13 H 0.633019 0.845212 0.296274 0.028 Uiso 1 1 calc R U . . .

loop_
_atom_site_aniso_label
_atom_site_aniso_U_11
_atom_site_aniso_U_22
_atom_site_aniso_U_33
_atom_site_aniso_U_23
_atom_site_aniso_U_13
_atom_site_aniso_U_12
S1 0.0282(5) 0.0216(5) 0.0148(4) 0.0011(5) 0.0006(4) -0.0012(4)
S2 0.0283(5) 0.0223(5) 0.0202(5) 0.0006(5) -0.0039(4) 0.0030(4)
C3 0.031(2) 0.016(2) 0.016(2) -0.0020(19) -0.0018(16) -0.0015(16)
C8 0.026(2) 0.017(2) 0.0151(18) -0.0007(18) -0.0003(15) -0.0025(15)
C4 0.029(2) 0.022(2) 0.022(2) 0.001(2) 0.0045(17) -0.0048(18)
C9 0.031(2) 0.0127(18) 0.016(2) 0.0007(17) -0.0022(16) 0.0000(16)
C7 0.030(2) 0.020(2) 0.013(2) -0.0011(18) 0.0000(16) -0.0034(17)
C1 0.031(2) 0.021(2) 0.018(2) 0.0012(18) -0.0041(15) -0.0012(17)
C5 0.024(2) 0.024(2) 0.025(2) -0.002(2) 0.0010(17) -0.0005(17)
C2 0.028(2) 0.0153(18) 0.0154(18) 0.0000(19) 0.0027(16) -0.0016(14)
C10 0.029(2) 0.016(2) 0.016(2) 0.0018(19) -0.0014(16) -0.0017(16)
C6 0.030(2) 0.022(2) 0.020(2) -0.002(2) -0.0048(17) -0.0023(16)
C18 0.027(2) 0.0165(19) 0.021(2) -0.0035(18) -0.0055(16) 0.0020(16)
C11 0.028(2) 0.0152(19) 0.0149(18) -0.0048(17) -0.0020(16) -0.0026(15)
C12 0.025(2) 0.016(2) 0.022(2) -0.0030(19) 0.0004(17) 0.0000(16)
C16 0.029(2) 0.024(2) 0.031(2) -0.007(2) -0.0036(19) 0.0004(18)
C15 0.026(2) 0.029(2) 0.027(2) -0.008(2) 0.0012(17) 0.0005(19)
C17 0.029(2) 0.020(2) 0.022(2) -0.004(2) -0.0036(18) -0.0010(17)
C14 0.032(2) 0.029(2) 0.023(2) -0.001(2) 0.0019(18) -0.0058(19)
C13 0.031(2) 0.019(2) 0.020(2) -0.002(2) -0.0023(17) -0.0025(17)

loop_
_atom_type_symbol
_atom_type_description
_atom_type_scat_dispersion_real
_atom_type_scat_dispersion_imag
_atom_type_scat_source
C C 0.0033 0.0016 'International Tables Vol C Tables 4.2.6.8 and 6.1.1.4'
H H 0.0000 0.0000 'International Tables Vol C Tables 4.2.6.8 and 6.1.1.4'
S S 0.1246 0.1234 'International Tables Vol C Tables 4.2.6.8 and 6.1.1.4'

loop_
_geom_angle_atom_site_label_1
_geom_angle_atom_site_label_2
_geom_angle_atom_site_label_3
_geom_angle
_geom_angle_site_symmetry_1
_geom_angle_site_symmetry_3
_geom_angle_publ_flag
C2 S1 C3 91.2(2) . . ?
C18 S2 C17 91.0(2) . . ?
C8 C3 S1 112.5(3) . . ?
C4 C3 S1 126.0(3) . . ?
C4 C3 C8 121.5(4) . . ?
C3 C8 C9 112.4(4) . . ?
C7 C8 C3 119.1(4) . . ?
C7 C8 C9 128.5(4) . . ?
C3 C4 H4 120.8 . . ?
C5 C4 C3 118.3(4) . . ?
C5 C4 H4 120.8 . . ?
C2 C9 C8 111.3(4) . . ?
C10 C9 C8 128.9(4) . . ?
C10 C9 C2 119.8(4) . . ?
C8 C7 H7 120.1 . . ?
C6 C7 C8 119.7(4) . . ?
C6 C7 H7 120.1 . . ?
C2 C1 H1 121.8 . . ?
C18 C1 H1 121.8 . . ?
C18 C1 C2 116.4(4) . . ?
C4 C5 H5 119.5 . . ?
C4 C5 C6 121.0(4) . . ?
C6 C5 H5 119.5 . . ?
C9 C2 S1 112.6(3) . . ?
C1 C2 S1 125.2(3) . . ?
C1 C2 C9 122.2(4) . . ?
C9 C10 H10 120.3 . . ?
C9 C10 C11 119.3(4) . . ?
C11 C10 H10 120.3 . . ?
C7 C6 C5 120.3(4) . . ?
C7 C6 H6 119.8 . . ?
C5 C6 H6 119.8 . . ?
C1 C18 S2 124.6(3) . . ?
C1 C18 C11 122.7(4) . . ?
C11 C18 S2 112.7(3) . . ?
C10 C11 C18 119.5(4) . . ?
C10 C11 C12 128.7(4) . . ?
C18 C11 C12 111.8(4) . . ?
C17 C12 C11 111.9(4) . . ?
C13 C12 C11 129.4(4) . . ?
C13 C12 C17 118.7(4) . . ?
C15 C16 H16 120.8 . . ?
C15 C16 C17 118.3(4) . . ?
C17 C16 H16 120.8 . . ?
C16 C15 H15 119.5 . . ?
C16 C15 C14 120.9(4) . . ?
C14 C15 H15 119.5 . . ?
C12 C17 S2 112.7(3) . . ?
C16 C17 S2 125.7(3) . . ?
C16 C17 C12 121.7(4) . . ?
C15 C14 H14 119.7 . . ?
C13 C14 C15 120.5(5) . . ?
C13 C14 H14 119.7 . . ?
C12 C13 H13 120.1 . . ?
C14 C13 C12 119.9(4) . . ?
C14 C13 H13 120.1 . . ?

loop_
_geom_bond_atom_site_label_1
_geom_bond_atom_site_label_2
_geom_bond_distance
_geom_bond_site_symmetry_2
_geom_bond_publ_flag
S1 C3 1.754(4) . ?
S1 C2 1.753(4) . ?
S2 C18 1.753(4) . ?
S2 C17 1.754(5) . ?
C3 C8 1.401(6) . ?
C3 C4 1.400(6) . ?
C8 C9 1.458(6) . ?
C8 C7 1.400(6) . ?
C4 H4 0.9500 . ?
C4 C5 1.378(6) . ?
C9 C2 1.416(6) . ?
C9 C10 1.390(6) . ?
C7 H7 0.9500 . ?
C7 C6 1.384(6) . ?
C1 H1 0.9500 . ?
C1 C2 1.394(6) . ?
C1 C18 1.394(6) . ?
C5 H5 0.9500 . ?
C5 C6 1.405(6) . ?
C10 H10 0.9500 . ?
C10 C11 1.394(6) . ?
C6 H6 0.9500 . ?
C18 C11 1.408(6) . ?
C11 C12 1.455(6) . ?
C12 C17 1.407(6) . ?
C12 C13 1.393(6) . ?
C16 H16 0.9500 . ?
C16 C15 1.381(7) . ?
C16 C17 1.395(6) . ?
C15 H15 0.9500 . ?
C15 C14 1.397(7) . ?
C14 H14 0.9500 . ?
C14 C13 1.386(6) . ?
C13 H13 0.9500 . ?

loop_
_geom_torsion_atom_site_label_1
_geom_torsion_atom_site_label_2
_geom_torsion_atom_site_label_3
_geom_torsion_atom_site_label_4
_geom_torsion
_geom_torsion_site_symmetry_1
_geom_torsion_site_symmetry_2
_geom_torsion_site_symmetry_3
_geom_torsion_site_symmetry_4
_geom_torsion_publ_flag
S1 C3 C8 C9 2.8(5) . . . . ?
S1 C3 C8 C7 -179.0(3) . . . . ?
S1 C3 C4 C5 179.8(3) . . . . ?
S2 C18 C11 C10 -179.3(3) . . . . ?
S2 C18 C11 C12 0.6(5) . . . . ?
C3 S1 C2 C9 0.6(3) . . . . ?
C3 S1 C2 C1 -177.3(4) . . . . ?
C3 C8 C9 C2 -2.3(5) . . . . ?
C3 C8 C9 C10 175.9(4) . . . . ?
C3 C8 C7 C6 -0.6(6) . . . . ?
C3 C4 C5 C6 -1.0(6) . . . . ?
C8 C3 C4 C5 0.1(6) . . . . ?
C8 C9 C2 S1 0.8(4) . . . . ?
C8 C9 C2 C1 178.8(4) . . . . ?
C8 C9 C10 C11 -177.2(4) . . . . ?
C8 C7 C6 C5 -0.3(6) . . . . ?
C4 C3 C8 C9 -177.5(4) . . . . ?
C4 C3 C8 C7 0.8(6) . . . . ?
C4 C5 C6 C7 1.2(7) . . . . ?
C9 C8 C7 C6 177.3(4) . . . . ?
C9 C10 C11 C18 -2.1(6) . . . . ?
C9 C10 C11 C12 178.0(4) . . . . ?
C7 C8 C9 C2 179.7(4) . . . . ?
C7 C8 C9 C10 -2.2(7) . . . . ?
C1 C18 C11 C10 2.3(7) . . . . ?
C1 C18 C11 C12 -177.8(4) . . . . ?
C2 S1 C3 C8 -2.0(3) . . . . ?
C2 S1 C3 C4 178.3(4) . . . . ?
C2 C9 C10 C11 0.8(6) . . . . ?
C2 C1 C18 S2 -179.3(3) . . . . ?
C2 C1 C18 C11 -1.1(7) . . . . ?
C10 C9 C2 S1 -177.5(3) . . . . ?
C10 C9 C2 C1 0.5(6) . . . . ?
C10 C11 C12 C17 179.1(4) . . . . ?
C10 C11 C12 C13 -2.6(7) . . . . ?
C18 S2 C17 C12 -0.3(3) . . . . ?
C18 S2 C17 C16 -178.6(4) . . . . ?
C18 C1 C2 S1 177.4(3) . . . . ?
C18 C1 C2 C9 -0.3(6) . . . . ?
C18 C11 C12 C17 -0.8(5) . . . . ?
C18 C11 C12 C13 177.6(4) . . . . ?
C11 C12 C17 S2 0.6(5) . . . . ?
C11 C12 C17 C16 179.1(4) . . . . ?
C11 C12 C13 C14 -178.1(4) . . . . ?
C16 C15 C14 C13 0.3(7) . . . . ?
C15 C16 C17 S2 177.5(3) . . . . ?
C15 C16 C17 C12 -0.8(6) . . . . ?
C15 C14 C13 C12 -0.6(7) . . . . ?
C17 S2 C18 C1 178.1(4) . . . . ?
C17 S2 C18 C11 -0.2(3) . . . . ?
C17 C12 C13 C14 0.2(6) . . . . ?
C17 C16 C15 C14 0.3(7) . . . . ?
C13 C12 C17 S2 -177.9(3) . . . . ?
C13 C12 C17 C16 0.5(6) . . . . ?
